data_2001792
loop_
_publ_author_name
'Akkurt, M.'
'Hiller, W.'

_publ_section_title
;Structure of
 5-benzoyl-1-[4-(dimethylamino)phenylmethyleneamino]-4-phenyl-1<i>H</i>-pyrimidin-2-one
;
_journal_issue 4
_journal_name_full 'Acta Crystallographica Section C'
_journal_page_first 747
_journal_page_last 749
_journal_paper_doi 10.1107/S0108270192005651
_journal_volume 49
_journal_year 1993
_chemical_formula_moiety 'C26 H22 N4 O2'
_chemical_formula_sum 'C26 H22 N4 O2'
_chemical_formula_weight 422.485
_symmetry_cell_setting monoclinic
_symmetry_space_group_name_Hall '-P 2ybc'
_symmetry_space_group_name_H-M 'P 1 21/c 1'
_cell_angle_alpha 90
_cell_angle_beta 91.270(10)
_cell_angle_gamma 90
_cell_formula_units_Z 4
_cell_length_a 9.564(2)
_cell_length_b 11.3050(10)
_cell_length_c 20.389(3)
_cell_volume 2203.9(6)
_diffrn_radiation_type Cu
_diffrn_radiation_wavelength 1.54184
_exptl_absorpt_coefficient_mu 0.63
_exptl_crystal_density_diffrn 1.273
_exptl_crystal_F_000 888
_cod_data_source_file ha1001.cif
_cod_data_source_block ha1001_structure_1_of_1
_cod_original_cell_volume 2203.95
_cod_database_code 2001792

loop_
_atom_site_label
_atom_site_fract_x
_atom_site_fract_y
_atom_site_fract_z
O2 .1538(4) .2592(3) .0152(2)
O7 .5450(3) -.1292(3) -.0780(2)
N1 .1844(3) .0583(3) .0185(2)
N3 .2892(4) .1761(3) -.0633(2)
N8 .0978(3) .0413(3) .0735(2)
N10 -.1359(4) .0790(4) .3662(2)
C2 .2065(5) .1721(4) -.0093(2)
C4 .3533(4) .0804(4) -.0849(2)
C5 .3334(4) -.0336(3) -.0564(2)
C6 .2431(4) -.0406(4) -.0053(2)
C7 .4188(4) -.1395(4) -.0706(2)
C9 .1393(4) .1022(4) .1237(2)
C11 -.1075(7) .1702(6) .4171(3)
C12 -.2386(6) -.0131(6) .3799(3)
C41 .4447(4) .0988(4) -.1421(2)
C42 .5241(6) .2015(5) -.1463(3)
C43 .6133(6) .2184(5) -.1979(3)
C44 .6237(6) .1337(6) -.2462(3)
C45 .5446(6) .0309(5) -.2437(2)
C46 .4554(5) .0134(4) -.1919(2)
C71 .3514(4) -.2574(3) -.0735(2)
C72 .2094(4) -.2715(4) -.0887(2)
C73 .1531(5) -.3847(4) -.0935(2)
C74 .2367(6) -.4828(4) -.0828(3)
C75 .3774(5) -.4687(4) -.0675(2)
C76 .4348(5) -.3571(4) -.0629(2)
C91 .0663(4) .0935(4) .1853(2)
C92 .1067(5) .1667(4) .2371(2)
C93 .0417(5) .1637(4) .2966(2)
C94 -.0685(4) .0837(4) .3073(2)
C95 -.1064(4) .0077(4) .2554(2)
C96 -.0420(4) .0135(4) .1962(2)
H6 .2207 -.1093 .0156
H9 .2207 .1406 .1152
H42 .5146 .2623 -.1121
H43 .6723 .2908 -.1998
H44 .6879 .1436 -.2821
H45 .5535 -.0273 -.2784
H46 .3996 -.0597 -.1900
H72 .1488 -.2029 -.0966
H73 .0543 -.3954 -.1058
H74 .1941 -.5619 -.0855
H75 .4380 -.5377 -.0600
H76 .5335 -.3461 -.0517
H92 .1826 .2225 .2301
H93 .0719 .2170 .3320
H95 -.1794 -.0509 .2616
H96 -.0738 -.0371 .1607
H111 -.0166 .1586 .4357
H112 -.1749 .1641 .4503
H113 -.1128 .2446 .3976
H121 -.3180 -.0031 .3515
H122 -.1983 -.0886 .3727
H123 -.2663 -.0070 .4241

loop_
_geom_angle_atom_site_label_1
_geom_angle_atom_site_label_2
_geom_angle_atom_site_label_3
_geom_angle
C2 N1 C6 122.6(3)
C2 N1 N8 122.1(3)
C6 N1 N8 115.3(3)
N1 C2 O2 119.9(4)
N1 C2 N3 116.4(4)
O2 C2 N3 123.7(5)
O2 C2 N1 119.9(4)
C2 N3 C4 121.3(4)
N3 C4 C5 122.3(3)
N3 C4 C41 115.7(4)
C5 C4 C41 122.1(4)
C4 C5 C6 117.0(3)
C4 C5 C7 124.8(3)
C6 C5 C7 117.5(3)
N1 C6 C5 120.0(4)
C5 C7 O7 119.8(4)
C5 C7 C71 119.6(4)
O7 C7 C71 120.6(3)
N1 N8 C9 112.3(3)
N8 C9 C91 120.3(4)
C11 N10 C12 118.2(5)
C11 N10 C94 120.2(5)
C12 N10 C94 121.5(4)
C4 C41 C42 119.7(4)
C4 C41 C46 121.6(4)
C42 C41 C46 118.7(5)
C41 C42 C43 120.6(5)
C42 C43 C44 120.2(5)
C43 C44 C45 120.4(5)
C44 C45 C46 119.5(5)
C41 C46 C45 120.6(5)
C7 C71 C72 122.2(3)
C7 C71 C76 118.3(3)
C72 C71 C76 119.5(4)
C71 C72 C73 119.7(4)
C72 C73 C74 120.4(4)
C73 C74 C75 120.0(4)
C74 C75 C76 120.3(4)
C75 C76 C71 120.2(5)
C9 C91 C96 123.7(4)
C9 C91 C92 119.1(4)
C92 C91 C96 117.4(4)
C91 C92 C93 122.1(4)
C92 C93 C94 120.4(4)
C93 C94 C95 117.2(4)
N10 C94 C93 121.7(4)
N10 C94 C95 121.2(4)
C94 C95 C96 121.4(4)
C95 C96 C91 121.4(5)

loop_
_geom_bond_atom_site_label_1
_geom_bond_atom_site_label_2
_geom_bond_distance
N1 C2 1.424(5)
N1 C6 1.345(6)
N1 N8 1.421(4)
C2 O2 1.220(5)
C2 N3 1.367(5)
N3 C4 1.325(5)
C4 C5 1.429(6)
C4 C41 1.488(6)
C41 C42 1.391(7)
C42 C43 1.382(8)
C43 C44 1.380(9)
C44 C45 1.389(9)
C45 C46 1.386(7)
C46 C41 1.406(6)
C5 C6 1.371(5)
C5 C7 1.482(5)
C7 O7 1.225(4)
C7 C71 1.481(5)
C6 H6 0.914(4)
C42 H42 0.984(5)
C43 H43 0.997(7)
C44 H44 0.973(6)
C45 H45 0.973(5)
C46 H46 0.986(5)
C72 H72 0.980(4)
C73 H73 0.981(5)
C74 H74 0.984(6)
C75 H75 0.982(4)
C76 H76 0.974(4)
C71 C72 1.395(5)
C72 C73 1.391(6)
C73 C74 1.382(7)
C74 C75 1.383(8)
C75 C76 1.378(6)
C76 C71 1.396(6)
N8 C9 1.290(5)
C9 C91 1.454(6)
C91 C92 1.389(6)
C92 C93 1.377(6)
C93 C94 1.409(6)
C94 C95 1.405(6)
C95 C96 1.369(7)
C96 C91 1.396(6)
N10 C94 1.375(5)
N10 C11 1.483(7)
N10 C12 1.465(8)
C9 H9 0.911(4)
C92 H92 0.975(6)
C93 H93 0.979(5)
C95 H95 0.973(6)
C96 H96 0.966(5)
C11 H111 0.949(7)
C11 H112 0.949(6)
C11 H113 0.952(7)
C12 H121 0.951(5)
C12 H122 0.950(7)
C12 H123 0.948(5)
